data_1535347
loop_
_publ_author_name
'Hlukhyy, V.'
'Poettgen, R.'

_publ_section_title
;
 Preparation and structure refinements of Pd2 Mg5 and Ir2.096 Mg1.98
 In2.924 with hexagonal Co2 Al5 type structure
;
_journal_name_full Intermetallics
_journal_page_first 533
_journal_page_last 537
_journal_volume 12
_journal_year 2004
_chemical_formula_sum 'In2.924 Ir2.096 Mg1.98'
_chemical_name_systematic 'Ir2.096 Mg1.980 In2.924'
_space_group_IT_number 194
_symmetry_space_group_name_Hall '-P 6c 2c'
_symmetry_space_group_name_H-M 'P 63/m m c'
_cell_angle_alpha 90
_cell_angle_beta 90
_cell_angle_gamma 120
_cell_formula_units_Z 4
_cell_length_a 8.339
_cell_length_b 8.339
_cell_length_c 8.601
_cell_volume 517.973
_citation_journal_id_ASTM IERME5
_cod_data_source_file Hlukhyy_IERME5_2004_1297.cif
_cod_data_source_block In2.924Ir2.096Mg1.98
_cod_original_cell_volume 517.9734
_cod_database_code 1535347

loop_
_symmetry_equiv_pos_as_xyz
x,y,z
x-y,x,z+1/2
-y,x-y,z
-x,-y,z+1/2
-x+y,-x,z
y,-x+y,z+1/2
-y,-x,-z+1/2
x-y,-y,-z
x,x-y,-z+1/2
y,x,-z
-x+y,y,-z+1/2
-x,-x+y,-z
-x,-y,-z
-x+y,-x,-z-1/2
y,-x+y,-z
x,y,-z-1/2
x-y,x,-z
-y,x-y,-z-1/2
y,x,z-1/2
-x+y,y,z
-x,-x+y,z-1/2
-y,-x,z
x-y,-y,z-1/2
x,x-y,z

loop_
_atom_site_label
_atom_site_type_symbol
_atom_site_fract_x
_atom_site_fract_y
_atom_site_fract_z
_atom_site_occupancy
_atom_site_U_iso_or_equiv
In3 In 0.19091 0.38182 0.94237 0.471 0.0
Mg2 Mg 0.46538 0.93076 0.25 0.262 0.0
In2 In 0.46538 0.93076 0.25 0.738 0.0
Ir1 Ir 0.6667 0.3333 0.25 1 0.0
In1 In 0 0 0 0.807 0.0
Ir11 Ir 0 0 0 0.193 0.0
Mg3 Mg 0.19091 0.38182 0.94237 0.529 0.0
Ir2 Ir 0.11942 0.23884 0.25 1 0.0
